data_7153968
loop_
_publ_author_name
'Pazos, G.'
'P\'erez, M'
'G\'andara, Z'
'G\'omez, G'
'Fall, Y.'

_publ_section_title
;
 Synthesis of a chiral building block for highly functionalized polycyclic
 ethers.
;
_journal_issue 39
_journal_name_full 'Organic &amp; biomolecular chemistry'
_journal_page_first 7750
_journal_page_last 7757
_journal_paper_doi 10.1039/c4ob01439a
_journal_volume 12
_journal_year 2014
_chemical_absolute_configuration syn
_chemical_formula_sum 'C23 H32 O9'
_chemical_formula_weight 452.49
_chemical_name_systematic
; 
 ? 
;
_space_group_IT_number 4
_symmetry_cell_setting monoclinic
_symmetry_space_group_name_Hall 'P 2yb'
_symmetry_space_group_name_H-M 'P 1 21 1'
_atom_sites_solution_hydrogens geom
_atom_sites_solution_primary direct
_atom_sites_solution_secondary difmap
_audit_creation_method SHELXL-97
_cell_angle_alpha 90.00
_cell_angle_beta 107.545(2)
_cell_angle_gamma 90.00
_cell_formula_units_Z 2
_cell_length_a 11.4323(13)
_cell_length_b 9.4544(10)
_cell_length_c 11.5317(13)
_cell_measurement_reflns_used 1993
_cell_measurement_temperature 293(2)
_cell_measurement_theta_max 22.67
_cell_measurement_theta_min 2.84
_cell_volume 1188.4(2)
_computing_cell_refinement 'Bruker SAINT'
_computing_data_collection 'Bruker SMART'
_computing_data_reduction 'Bruker SAINT'
_computing_molecular_graphics 'Bruker SHELXTL'
_computing_publication_material 'Bruker SHELXTL'
_computing_structure_refinement 'SHELXL-97 (Sheldrick, 2008)'
_computing_structure_solution 'SHELXS-97 (Sheldrick, 2008)'
_diffrn_ambient_temperature 293(2)
_diffrn_measured_fraction_theta_full 0.997
_diffrn_measured_fraction_theta_max 0.993
_diffrn_measurement_device_type 'Bruker SMART1000 CCD'
_diffrn_measurement_method '\f and \w scans'
_diffrn_radiation_monochromator graphite
_diffrn_radiation_source 'fine-focus sealed tube'
_diffrn_radiation_type MoK\a
_diffrn_radiation_wavelength 0.71073
_diffrn_reflns_av_R_equivalents 0.0355
_diffrn_reflns_av_sigmaI/netI 0.0502
_diffrn_reflns_limit_h_max 13
_diffrn_reflns_limit_h_min -13
_diffrn_reflns_limit_k_max 11
_diffrn_reflns_limit_k_min -11
_diffrn_reflns_limit_l_max 13
_diffrn_reflns_limit_l_min -12
_diffrn_reflns_number 6392
_diffrn_reflns_theta_full 25.00
_diffrn_reflns_theta_max 25.08
_diffrn_reflns_theta_min 1.85
_exptl_absorpt_coefficient_mu 0.097
_exptl_absorpt_correction_type none
_exptl_crystal_colour colourless
_exptl_crystal_density_diffrn 1.264
_exptl_crystal_density_method 'not measured'
_exptl_crystal_description prism
_exptl_crystal_F_000 484
_exptl_crystal_size_max 0.50
_exptl_crystal_size_mid 0.25
_exptl_crystal_size_min 0.16
_refine_diff_density_max 0.578
_refine_diff_density_min -0.475
_refine_diff_density_rms 0.066
_refine_ls_abs_structure_details 'Flack H D (1983), Acta Cryst. A39, 876-881'
_refine_ls_abs_structure_Flack -1(2)
_refine_ls_extinction_method none
_refine_ls_goodness_of_fit_ref 1.067
_refine_ls_hydrogen_treatment constr
_refine_ls_matrix_type full
_refine_ls_number_parameters 274
_refine_ls_number_reflns 4017
_refine_ls_number_restraints 49
_refine_ls_restrained_S_all 1.073
_refine_ls_R_factor_all 0.1185
_refine_ls_R_factor_gt 0.0870
_refine_ls_shift/su_max 0.003
_refine_ls_shift/su_mean 0.000
_refine_ls_structure_factor_coef Fsqd
_refine_ls_weighting_details 'calc w=1/[\s^2^(Fo^2^)+(0.1920P)^2^+0.0000P] where P=(Fo^2^+2Fc^2^)/3'
_refine_ls_weighting_scheme calc
_refine_ls_wR_factor_gt 0.2557
_refine_ls_wR_factor_ref 0.2876
_reflns_number_gt 2577
_reflns_number_total 4017
_reflns_threshold_expression >2sigma(I)
_cod_data_source_file c4ob01439a2.cif
_cod_data_source_block yf18131t
_cod_depositor_comments
;
The following automatic conversions were performed:

'_symmetry_cell_setting' value 'Monoclinic' changed to 'monoclinic'
according to
/usr/data/users/saulius/crontab/automatic-downloads/rss-feeds/RSC/lib/dictionaries/cif_core.dic
dictionary named 'cif_core.dic' version 2.4.2 from 2011-04-26.

Automatic conversion script
Id: cif_fix_values 2281 2013-09-26 08:29:07Z andrius 

 Adding full bibliography for 7153968.cif.
;
_cod_original_sg_symbol_H-M P2(1)
_cod_database_code 7153968

loop_
_symmetry_equiv_pos_as_xyz
'x, y, z'
'-x, y+1/2, -z'

loop_
_atom_site_label
_atom_site_type_symbol
_atom_site_fract_x
_atom_site_fract_y
_atom_site_fract_z
_atom_site_U_iso_or_equiv
_atom_site_adp_type
_atom_site_occupancy
_atom_site_symmetry_multiplicity
_atom_site_calc_flag
_atom_site_refinement_flags
C1 C 1.1182(5) 0.3080(6) 0.8630(4) 0.0544(13) Uani 1 1 d .
H1 H 1.1523 0.2139 0.8580 0.065 Uiso 1 1 calc R
O2 O 1.1025(3) 0.3814(4) 0.7500(3) 0.0594(10) Uani 1 1 d .
C3 C 1.0317(5) 0.3065(6) 0.6449(5) 0.0577(13) Uani 1 1 d .
H3 H 1.0771 0.2263 0.6258 0.069 Uiso 1 1 calc R
C4 C 0.9954(6) 0.4108(7) 0.5424(5) 0.0695(16) Uani 1 1 d .
H4A H 0.9809 0.3641 0.4644 0.083 Uiso 1 1 calc R
H4B H 1.0578 0.4828 0.5509 0.083 Uiso 1 1 calc R
C5 C 0.8793(6) 0.4730(7) 0.5553(5) 0.0682(16) Uani 1 1 d .
O5 O 0.8280(5) 0.5781(5) 0.5117(4) 0.0929(16) Uani 1 1 d .
O6 O 0.8372(3) 0.3903(4) 0.6319(3) 0.0612(10) Uani 1 1 d .
C7 C 0.9089(5) 0.2611(6) 0.6581(5) 0.0563(13) Uani 1 1 d .
O7 O 0.8594(4) 0.1653(4) 0.5618(3) 0.0685(11) Uani 1 1 d .
C70 C 0.7433(8) 0.1128(10) 0.5503(7) 0.103(3) Uani 1 1 d .
H7A H 0.7455 0.0577 0.6209 0.154 Uiso 1 1 calc R
H7B H 0.7170 0.0542 0.4791 0.154 Uiso 1 1 calc R
H7C H 0.6870 0.1900 0.5428 0.154 Uiso 1 1 calc R
C8 C 0.9057(5) 0.2055(6) 0.7788(5) 0.0609(14) Uani 1 1 d .
H8A H 0.9305 0.1070 0.7869 0.073 Uiso 1 1 calc R
H8B H 0.8228 0.2114 0.7843 0.073 Uiso 1 1 calc R
C9 C 0.9919(5) 0.2919(5) 0.8802(4) 0.0542(13) Uani 1 1 d .
H9 H 0.9564 0.3862 0.8805 0.065 Uiso 1 1 calc R
O10 O 1.0046(4) 0.2266(4) 0.9946(3) 0.0607(10) Uani 1 1 d .
C11 C 1.0743(5) 0.3101(6) 1.0934(4) 0.0544(13) Uani 1 1 d .
H11 H 1.0375 0.4046 1.0860 0.065 Uiso 1 1 calc R
C12 C 1.2042(5) 0.3245(7) 1.0863(4) 0.0603(14) Uani 1 1 d .
H12 H 1.2422 0.2306 1.0948 0.072 Uiso 1 1 calc R
C13 C 1.2042(5) 0.3877(7) 0.9648(5) 0.0648(14) Uani 1 1 d .
H13A H 1.1794 0.4862 0.9611 0.078 Uiso 1 1 calc R
H13B H 1.2864 0.3837 0.9572 0.078 Uiso 1 1 calc R
C110 C 1.0660(6) 0.2434(7) 1.2109(5) 0.0663(16) Uani 1 1 d .
H10A H 1.0989 0.1482 1.2173 0.080 Uiso 1 1 calc R
H10B H 1.1163 0.2974 1.2794 0.080 Uiso 1 1 calc R
C111 C 0.9386(6) 0.2374(6) 1.2183(5) 0.0654(15) Uani 1 1 d .
H11A H 0.8854 0.1915 1.1464 0.078 Uiso 1 1 calc R
H11B H 0.9365 0.1832 1.2890 0.078 Uiso 1 1 calc R
O112 O 0.8970(4) 0.3783(4) 1.2270(3) 0.0690(11) Uani 1 1 d .
C113 C 0.7702(3) 0.3811(4) 1.2154(3) 0.0842(19) Uani 1 1 d .
H13C H 0.7487 0.4738 1.2387 0.101 Uiso 1 1 calc R
H13D H 0.7531 0.3122 1.2705 0.101 Uiso 1 1 calc R
C114 C 0.6900(3) 0.3482(4) 1.0842(3) 0.095(2) Uani 1 1 d RU
C115 C 0.5904(3) 0.2565(4) 1.0499(3) 0.145(4) Uani 1 1 d RU
H115 H 0.5698 0.2026 1.1083 0.174 Uiso 1 1 calc R
C116 C 0.5216(3) 0.2454(4) 0.9283(3) 0.128(3) Uani 1 1 d RU
H116 H 0.4550 0.1841 0.9053 0.153 Uiso 1 1 calc R
C117 C 0.5524(3) 0.3260(4) 0.8409(3) 0.151(4) Uani 1 1 d RU
C118 C 0.6520(3) 0.4177(4) 0.8752(3) 0.147(4) Uani 1 1 d RU
H118 H 0.6726 0.4716 0.8168 0.176 Uiso 1 1 calc R
C119 C 0.7208(3) 0.4287(4) 0.9969(3) 0.141(4) Uani 1 1 d RU
H119 H 0.7874 0.4901 1.0198 0.169 Uiso 1 1 calc R
O170 O 0.4842(8) 0.3180(11) 0.7110(8) 0.178(4) Uani 1 1 d .
C171 C 0.3821(10) 0.2599(17) 0.7034(18) 0.236(10) Uani 1 1 d .
H17A H 0.3722 0.1771 0.6532 0.354 Uiso 1 1 calc R
H17B H 0.3167 0.3251 0.6681 0.354 Uiso 1 1 calc R
H17C H 0.3801 0.2335 0.7832 0.354 Uiso 1 1 calc R
O120 O 1.2723(3) 0.4124(5) 1.1869(3) 0.0726(12) Uani 1 1 d .
C121 C 1.3977(6) 0.3999(11) 1.2161(7) 0.097(2) Uani 1 1 d .
H21A H 1.4359 0.4727 1.2746 0.116 Uiso 1 1 calc R
H21B H 1.4223 0.4153 1.1436 0.116 Uiso 1 1 calc R
O122 O 1.4406(5) 0.2645(10) 1.2660(6) 0.135(3) Uani 1 1 d .
C123 C 1.4231(11) 0.2341(19) 1.3799(10) 0.182(7) Uani 1 1 d .
H23A H 1.4231 0.3208 1.4233 0.273 Uiso 1 1 calc R
H23B H 1.4883 0.1743 1.4263 0.273 Uiso 1 1 calc R
H23C H 1.3460 0.1868 1.3672 0.273 Uiso 1 1 calc R

loop_
_atom_site_aniso_label
_atom_site_aniso_U_11
_atom_site_aniso_U_22
_atom_site_aniso_U_33
_atom_site_aniso_U_23
_atom_site_aniso_U_13
_atom_site_aniso_U_12
C1 0.070(3) 0.050(3) 0.042(3) 0.007(2) 0.016(2) 0.009(3)
O2 0.074(2) 0.064(2) 0.0401(17) 0.0021(17) 0.0164(16) -0.0039(19)
C3 0.073(3) 0.055(3) 0.047(3) -0.009(3) 0.022(2) 0.004(3)
C4 0.103(4) 0.073(4) 0.038(3) -0.001(3) 0.028(3) 0.000(3)
C5 0.100(4) 0.062(4) 0.036(3) -0.005(3) 0.011(3) -0.001(3)
O5 0.133(4) 0.070(3) 0.068(3) 0.021(2) 0.020(3) 0.028(3)
O6 0.080(2) 0.062(2) 0.0395(17) 0.0072(17) 0.0141(16) 0.0133(19)
C7 0.082(4) 0.045(3) 0.042(3) -0.004(2) 0.019(2) 0.007(3)
O7 0.091(3) 0.064(2) 0.043(2) -0.0101(17) 0.0072(18) -0.004(2)
C70 0.109(6) 0.117(6) 0.075(5) -0.028(5) 0.016(4) -0.039(5)
C8 0.076(4) 0.052(3) 0.049(3) 0.000(2) 0.011(3) -0.002(3)
C9 0.075(3) 0.043(3) 0.042(3) 0.002(2) 0.014(2) 0.004(3)
O10 0.089(2) 0.049(2) 0.0380(18) 0.0031(15) 0.0104(16) 0.0042(18)
C11 0.071(3) 0.049(3) 0.039(2) 0.001(2) 0.011(2) 0.007(3)
C12 0.069(3) 0.067(3) 0.037(2) -0.005(3) 0.004(2) 0.008(3)
C13 0.076(3) 0.069(4) 0.052(3) -0.003(3) 0.022(3) 0.003(3)
C110 0.090(4) 0.066(4) 0.037(3) 0.003(3) 0.010(3) 0.013(3)
C111 0.097(4) 0.057(3) 0.044(3) 0.001(3) 0.024(3) 0.010(3)
O112 0.088(3) 0.062(2) 0.058(2) -0.010(2) 0.0245(19) -0.001(2)
C113 0.083(4) 0.098(5) 0.076(4) -0.020(4) 0.030(3) 0.013(4)
C114 0.082(4) 0.092(5) 0.103(5) -0.029(4) 0.017(4) 0.015(4)
C115 0.100(6) 0.173(9) 0.182(7) -0.079(7) 0.071(6) -0.022(6)
C116 0.066(4) 0.139(8) 0.180(8) -0.084(7) 0.041(5) -0.036(5)
C117 0.082(5) 0.171(11) 0.182(9) 0.002(8) 0.011(6) 0.018(5)
C118 0.176(9) 0.111(8) 0.120(6) 0.012(6) -0.006(6) -0.002(6)
C119 0.183(9) 0.095(6) 0.097(6) 0.020(5) -0.031(5) 0.000(6)
O170 0.181(8) 0.221(10) 0.130(6) -0.027(7) 0.045(5) -0.062(7)
C171 0.102(7) 0.218(15) 0.44(3) -0.187(18) 0.155(12) -0.082(9)
O120 0.063(2) 0.094(3) 0.054(2) -0.018(2) 0.0063(17) 0.005(2)
C121 0.072(4) 0.145(8) 0.072(4) -0.002(5) 0.019(3) 0.005(5)
O122 0.085(3) 0.222(8) 0.092(4) 0.039(5) 0.018(3) 0.054(4)
C123 0.139(9) 0.32(2) 0.086(7) 0.045(10) 0.031(6) 0.059(11)

loop_
_atom_type_symbol
_atom_type_description
_atom_type_scat_dispersion_real
_atom_type_scat_dispersion_imag
_atom_type_scat_source
C C 0.0033 0.0016 'International Tables Vol C Tables 4.2.6.8 and 6.1.1.4'
H H 0.0000 0.0000 'International Tables Vol C Tables 4.2.6.8 and 6.1.1.4'
O O 0.0106 0.0060 'International Tables Vol C Tables 4.2.6.8 and 6.1.1.4'

loop_
_geom_angle_atom_site_label_1
_geom_angle_atom_site_label_2
_geom_angle_atom_site_label_3
_geom_angle
O2 C1 C13 110.0(5)
O2 C1 C9 107.5(4)
C13 C1 C9 112.0(4)
C3 O2 C1 114.5(4)
O2 C3 C4 107.2(5)
O2 C3 C7 111.1(4)
C4 C3 C7 102.7(5)
C3 C4 C5 102.9(4)
O5 C5 O6 121.7(7)
O5 C5 C4 128.8(6)
O6 C5 C4 109.5(5)
C5 O6 C7 109.2(4)
O7 C7 O6 108.0(4)
O7 C7 C8 112.9(5)
O6 C7 C8 108.6(4)
O7 C7 C3 105.4(4)
O6 C7 C3 102.8(4)
C8 C7 C3 118.3(5)
C70 O7 C7 116.8(5)
C7 C8 C9 109.5(5)
O10 C9 C8 110.0(4)
O10 C9 C1 109.1(4)
C8 C9 C1 112.0(4)
C11 O10 C9 112.3(4)
O10 C11 C12 109.2(4)
O10 C11 C110 108.3(4)
C12 C11 C110 114.2(4)
O120 C12 C11 107.8(4)
O120 C12 C13 111.3(5)
C11 C12 C13 110.9(4)
C1 C13 C12 110.1(5)
C111 C110 C11 113.1(4)
O112 C111 C110 108.7(5)
C113 O112 C111 111.3(4)
O112 C113 C114 112.2(2)
C115 C114 C119 120.0
C115 C114 C113 126.7
C119 C114 C113 113.2
C116 C115 C114 120.0
C115 C116 C117 120.0
C116 C117 C118 120.0
C116 C117 O170 122.6(4)
C118 C117 O170 117.4(4)
C119 C118 C117 120.0
C118 C119 C114 120.0
C171 O170 C117 106.7(11)
C121 O120 C12 114.6(5)
O120 C121 O122 112.4(7)
C123 O122 C121 115.3(9)

loop_
_geom_bond_atom_site_label_1
_geom_bond_atom_site_label_2
_geom_bond_distance
C1 O2 1.439(6)
C1 C13 1.489(8)
C1 C9 1.523(8)
O2 C3 1.426(6)
C3 C4 1.499(8)
C3 C7 1.519(8)
C4 C5 1.499(9)
C5 O5 1.186(8)
C5 O6 1.371(7)
O6 C7 1.451(7)
C7 O7 1.412(6)
C7 C8 1.498(7)
O7 C70 1.385(9)
C8 C9 1.520(7)
C9 O10 1.423(6)
O10 C11 1.418(6)
C11 C12 1.518(8)
C11 C110 1.524(7)
C12 O120 1.448(6)
C12 C13 1.523(8)
C110 C111 1.485(8)
C111 O112 1.428(7)
O112 C113 1.415(5)
C113 C114 1.5457
C114 C115 1.3900
C114 C119 1.3900
C115 C116 1.3900
C116 C117 1.3900
C117 C118 1.3900
C117 O170 1.468(9)
C118 C119 1.3900
O170 C171 1.269(11)
O120 C121 1.376(8)
C121 O122 1.429(12)
O122 C123 1.416(12)
